data_2209917
loop_
_publ_author_name
'Varga, Richard A.'
'Cristian, Silvestru '

_publ_section_title
;
 \m-Hydroxo-bis{[2-(dimethylaminomethyl)phenyl]dimethyltin(IV)} iodide
;
_journal_coeditor_code KP2037
_journal_issue 8
_journal_name_full 'Acta Crystallographica Section E'
_journal_page_first m1964
_journal_page_last m1965
_journal_paper_doi 10.1107/S1600536806028418
_journal_volume 62
_journal_year 2006
_chemical_formula_iupac '[Sn2 (C H3)4 (O H) (C9 H12 N1)2] I'
_chemical_formula_moiety 'C22 H37 N2 O Sn2 +, I -'
_chemical_formula_sum 'C22 H37 I N2 O Sn2'
_chemical_formula_weight 709.86
_chemical_melting_point 106
_chemical_name_systematic
;
\m-Hydroxo-bis{2-(dimethylaminomethyl)phenyl]dimethyltin(IV)} iodide
;
_space_group_IT_number 15
_symmetry_cell_setting monoclinic
_symmetry_space_group_name_Hall '-C 2yc'
_symmetry_space_group_name_H-M 'C 1 2/c 1'
_atom_sites_solution_hydrogens geom
_atom_sites_solution_primary direct
_atom_sites_solution_secondary difmap
_cell_angle_alpha 90.00
_cell_angle_beta 92.240(2)
_cell_angle_gamma 90.00
_cell_formula_units_Z 4
_cell_length_a 9.4994(14)
_cell_length_b 18.762(3)
_cell_length_c 14.778(2)
_cell_measurement_reflns_used 5156
_cell_measurement_temperature 297(2)
_cell_measurement_theta_max 27.49
_cell_measurement_theta_min 2.40
_cell_volume 2631.8(7)
_computing_cell_refinement 'SAINT-Plus (Bruker, 2000)'
_computing_data_collection 'SMART (Bruker, 2000)'
_computing_data_reduction SAINT-Plus
_computing_molecular_graphics 'ORTEP-3 (Farrugia, 1997) and DIAMOND (Brandenburg & Putz, 2001)'
_computing_publication_material 'publCIF (Westrip, 2006)'
_computing_structure_refinement SHELXTL
_computing_structure_solution 'SHELXTL (Bruker, 2001)'
_diffrn_ambient_temperature 297(2)
_diffrn_measured_fraction_theta_full 1.000
_diffrn_measured_fraction_theta_max 1.000
_diffrn_measurement_device_type 'Bruker SMART CCD area-detector'
_diffrn_measurement_method '\f and \w'
_diffrn_radiation_monochromator graphite
_diffrn_radiation_source 'fine-focus sealed tube'
_diffrn_radiation_type MoK\a
_diffrn_radiation_wavelength 0.71073
_diffrn_reflns_av_R_equivalents 0.0264
_diffrn_reflns_av_sigmaI/netI 0.0236
_diffrn_reflns_limit_h_max 11
_diffrn_reflns_limit_h_min -11
_diffrn_reflns_limit_k_max 23
_diffrn_reflns_limit_k_min -23
_diffrn_reflns_limit_l_max 18
_diffrn_reflns_limit_l_min -18
_diffrn_reflns_number 10450
_diffrn_reflns_theta_full 26.37
_diffrn_reflns_theta_max 26.37
_diffrn_reflns_theta_min 2.17
_diffrn_standards_decay_% 0
_exptl_absorpt_coefficient_mu 3.085
_exptl_absorpt_correction_T_max 0.5369
_exptl_absorpt_correction_T_min 0.2931
_exptl_absorpt_correction_type multi-scan
_exptl_absorpt_process_details '(SADABS; Bruker, 2000)'
_exptl_crystal_colour colourless
_exptl_crystal_density_diffrn 1.791
_exptl_crystal_density_method 'not measured'
_exptl_crystal_description block
_exptl_crystal_F_000 1376
_exptl_crystal_size_max 0.42
_exptl_crystal_size_mid 0.35
_exptl_crystal_size_min 0.20
_refine_diff_density_max 0.512
_refine_diff_density_min -0.611
_refine_ls_extinction_method none
_refine_ls_goodness_of_fit_ref 1.105
_refine_ls_hydrogen_treatment mixed
_refine_ls_matrix_type full
_refine_ls_number_parameters 134
_refine_ls_number_reflns 2697
_refine_ls_number_restraints 1
_refine_ls_restrained_S_all 1.105
_refine_ls_R_factor_all 0.0279
_refine_ls_R_factor_gt 0.0250
_refine_ls_shift/su_max 0.002
_refine_ls_shift/su_mean 0.000
_refine_ls_structure_factor_coef Fsqd
_refine_ls_weighting_details 'calc w=1/[\s^2^(Fo^2^)+(0.0274P)^2^+2.4944P] where P=(Fo^2^+2Fc^2^)/3'
_refine_ls_weighting_scheme calc
_refine_ls_wR_factor_gt 0.0591
_refine_ls_wR_factor_ref 0.0605
_reflns_number_gt 2509
_reflns_number_total 2697
_reflns_threshold_expression I>2\s(I)
_cod_data_source_file kp2037.cif
_cod_data_source_block I
_cod_original_sg_symbol_H-M 'C 2/c'
_cod_original_formula_sum 'C22 H37 I1 N2 O1 Sn2'
_cod_database_code 2209917
_cod_database_fobs_code 2209917

loop_
_symmetry_equiv_pos_as_xyz
'x, y, z'
'-x, y, -z+1/2'
'x+1/2, y+1/2, z'
'-x+1/2, y+1/2, -z+1/2'
'-x, -y, -z'
'x, -y, z-1/2'
'-x+1/2, -y+1/2, -z'
'x+1/2, -y+1/2, z-1/2'

loop_
_atom_site_type_symbol
_atom_site_label
_atom_site_fract_x
_atom_site_fract_y
_atom_site_fract_z
_atom_site_U_iso_or_equiv
_atom_site_adp_type
_atom_site_calc_flag
_atom_site_refinement_flags
_atom_site_occupancy
Sn Sn1 0.17039(2) 0.348767(10) 0.675117(13) 0.03611(8) Uani d . 1
N N1 0.3372(3) 0.39061(16) 0.56249(19) 0.0513(7) Uani d . 1
O O1 0.0000 0.30677(16) 0.7500 0.0423(7) Uani d SD 1
H H1 0.0000 0.2638(11) 0.7500 0.043(13) Uiso d SD 1
I I1 0.5000 0.616037(17) 0.7500 0.05580(11) Uani d S 1
C C1 0.0463(3) 0.35862(16) 0.5529(2) 0.0392(7) Uani d . 1
C C2 0.1062(4) 0.39831(18) 0.4846(2) 0.0502(8) Uani d . 1
C C3 0.0310(5) 0.4073(2) 0.4022(3) 0.0696(11) Uani d . 1
H H3 0.0714 0.4326 0.3557 0.083 Uiso calc R 1
C C4 -0.1013(5) 0.3793(2) 0.3891(3) 0.0695(11) Uani d . 1
H H4 -0.1500 0.3855 0.3338 0.083 Uiso calc R 1
C C5 -0.1622(4) 0.3420(2) 0.4569(3) 0.0638(11) Uani d . 1
H H5 -0.2529 0.3240 0.4483 0.077 Uiso calc R 1
C C6 -0.0884(4) 0.33129(18) 0.5385(2) 0.0499(8) Uani d . 1
H H6 -0.1296 0.3055 0.5842 0.060 Uiso calc R 1
C C7 0.2478(4) 0.4338(2) 0.5027(3) 0.0613(9) Uani d . 1
H H7A 0.2936 0.4410 0.4459 0.074 Uiso calc R 1
H H7B 0.2339 0.4801 0.5301 0.074 Uiso calc R 1
C C8 0.3896(5) 0.3277(2) 0.5109(3) 0.0703(11) Uani d . 1
H H8A 0.3109 0.3004 0.4875 0.105 Uiso calc R 1
H H8B 0.4474 0.2984 0.5506 0.105 Uiso calc R 1
H H8C 0.4441 0.3441 0.4616 0.105 Uiso calc R 1
C C9 0.4607(4) 0.4290(3) 0.5987(3) 0.0778(13) Uani d . 1
H H9A 0.5257 0.4362 0.5514 0.117 Uiso calc R 1
H H9B 0.5055 0.4016 0.6466 0.117 Uiso calc R 1
H H9C 0.4322 0.4743 0.6219 0.117 Uiso calc R 1
C C10 0.1933(4) 0.44260(18) 0.7554(2) 0.0536(8) Uani d . 1
H H10A 0.1410 0.4808 0.7270 0.080 Uiso calc R 1
H H10B 0.2911 0.4554 0.7611 0.080 Uiso calc R 1
H H10C 0.1582 0.4339 0.8144 0.080 Uiso calc R 1
C C11 0.3035(3) 0.2622(2) 0.7125(3) 0.0581(9) Uani d . 1
H H11A 0.2747 0.2206 0.6788 0.087 Uiso calc R 1
H H11B 0.2971 0.2530 0.7761 0.087 Uiso calc R 1
H H11C 0.3990 0.2739 0.6995 0.087 Uiso calc R 1

loop_
_atom_site_aniso_label
_atom_site_aniso_U_11
_atom_site_aniso_U_22
_atom_site_aniso_U_33
_atom_site_aniso_U_12
_atom_site_aniso_U_13
_atom_site_aniso_U_23
Sn1 0.03701(13) 0.03570(12) 0.03577(12) -0.00249(8) 0.00340(8) -0.00279(8)
N1 0.0499(16) 0.0547(17) 0.0500(16) -0.0190(13) 0.0107(13) -0.0042(13)
O1 0.0472(17) 0.0331(16) 0.0476(17) 0.000 0.0155(13) 0.000
I1 0.0623(2) 0.04385(18) 0.0615(2) 0.000 0.00545(16) 0.000
C1 0.0432(17) 0.0367(15) 0.0379(15) -0.0008(12) 0.0027(13) -0.0044(12)
C2 0.059(2) 0.0452(18) 0.0470(18) -0.0039(15) 0.0036(15) 0.0068(15)
C3 0.093(3) 0.064(2) 0.051(2) -0.008(2) -0.007(2) 0.0210(19)
C4 0.091(3) 0.059(2) 0.056(2) 0.002(2) -0.027(2) 0.0053(19)
C5 0.062(2) 0.059(2) 0.068(3) -0.0044(18) -0.020(2) -0.0082(19)
C6 0.0483(19) 0.0497(19) 0.0514(19) -0.0065(15) -0.0002(15) -0.0038(15)
C7 0.068(2) 0.053(2) 0.063(2) -0.0145(18) 0.0119(18) 0.0114(17)
C8 0.071(3) 0.073(3) 0.068(3) -0.008(2) 0.030(2) -0.011(2)
C9 0.062(2) 0.086(3) 0.086(3) -0.034(2) 0.008(2) 0.002(2)
C10 0.059(2) 0.0478(19) 0.054(2) -0.0081(16) 0.0045(16) -0.0116(16)
C11 0.0427(19) 0.057(2) 0.075(2) 0.0069(16) 0.0017(17) 0.0083(18)

loop_
_atom_type_symbol
_atom_type_description
_atom_type_scat_dispersion_real
_atom_type_scat_dispersion_imag
_atom_type_scat_source
C C 0.0033 0.0016 'International Tables Vol C Tables 4.2.6.8 and 6.1.1.4'
H H 0.0000 0.0000 'International Tables Vol C Tables 4.2.6.8 and 6.1.1.4'
N N 0.0061 0.0033 'International Tables Vol C Tables 4.2.6.8 and 6.1.1.4'
O O 0.0106 0.0060 'International Tables Vol C Tables 4.2.6.8 and 6.1.1.4'
Sn Sn -0.6537 1.4246 'International Tables Vol C Tables 4.2.6.8 and 6.1.1.4'
I I -0.4742 1.8119 'International Tables Vol C Tables 4.2.6.8 and 6.1.1.4'

loop_
_geom_angle_atom_site_label_1
_geom_angle_atom_site_label_2
_geom_angle_atom_site_label_3
_geom_angle_site_symmetry_1
_geom_angle_site_symmetry_3
_geom_angle
_geom_angle_publ_flag
C11 Sn1 C1 . . 126.43(14) yes
C11 Sn1 C10 . . 116.19(15) yes
C1 Sn1 C10 . . 116.29(13) yes
C11 Sn1 O1 . . 92.22(12) yes
C1 Sn1 O1 . . 93.76(8) yes
C10 Sn1 O1 . . 94.52(11) yes
C11 Sn1 N1 . . 91.56(12) yes
C1 Sn1 N1 . . 75.46(11) yes
C10 Sn1 N1 . . 93.36(12) yes
O1 Sn1 N1 . . 168.70(7) yes
C7 N1 C9 . . 113.0(3) no
C7 N1 C8 . . 109.2(3) no
C9 N1 C8 . . 107.2(3) no
C7 N1 Sn1 . . 102.3(2) no
C9 N1 Sn1 . . 115.9(2) no
C8 N1 Sn1 . . 109.1(2) no
Sn1 O1 Sn1 . 2_556 136.92(15) yes
Sn1 O1 H1 . . 111.54(7) no
Sn1 O1 H1 2_556 . 111.54(7) ?
C6 C1 C2 . . 119.2(3) no
C6 C1 Sn1 . . 125.1(2) no
C2 C1 Sn1 . . 115.7(2) no
C1 C2 C3 . . 119.1(3) no
C1 C2 C7 . . 119.5(3) no
C3 C2 C7 . . 121.4(3) no
C4 C3 C2 . . 120.8(4) no
C4 C3 H3 . . 119.6 no
C2 C3 H3 . . 119.6 no
C5 C4 C3 . . 120.3(4) no
C5 C4 H4 . . 119.9 no
C3 C4 H4 . . 119.9 no
C4 C5 C6 . . 119.9(4) no
C4 C5 H5 . . 120.1 no
C6 C5 H5 . . 120.1 no
C5 C6 C1 . . 120.8(3) no
C5 C6 H6 . . 119.6 no
C1 C6 H6 . . 119.6 no
N1 C7 C2 . . 110.9(3) no
N1 C7 H7A . . 109.5 no
C2 C7 H7A . . 109.5 no
N1 C7 H7B . . 109.5 no
C2 C7 H7B . . 109.5 no
H7A C7 H7B . . 108.1 no
N1 C8 H8A . . 109.5 no
N1 C8 H8B . . 109.5 no
H8A C8 H8B . . 109.5 no
N1 C8 H8C . . 109.5 no
H8A C8 H8C . . 109.5 no
H8B C8 H8C . . 109.5 no
N1 C9 H9A . . 109.5 no
N1 C9 H9B . . 109.5 no
H9A C9 H9B . . 109.5 no
N1 C9 H9C . . 109.5 no
H9A C9 H9C . . 109.5 no
H9B C9 H9C . . 109.5 no
Sn1 C10 H10A . . 109.5 no
Sn1 C10 H10B . . 109.5 no
H10A C10 H10B . . 109.5 no
Sn1 C10 H10C . . 109.5 no
H10A C10 H10C . . 109.5 no
H10B C10 H10C . . 109.5 no
Sn1 C11 H11A . . 109.5 no
Sn1 C11 H11B . . 109.5 no
H11A C11 H11B . . 109.5 no
Sn1 C11 H11C . . 109.5 no
H11A C11 H11C . . 109.5 no
H11B C11 H11C . . 109.5 no

loop_
_geom_bond_atom_site_label_1
_geom_bond_atom_site_label_2
_geom_bond_site_symmetry_2
_geom_bond_distance
_geom_bond_publ_flag
Sn1 C1 . 2.126(3) yes
Sn1 C10 . 2.130(3) yes
Sn1 C11 . 2.118(3) yes
O1 Sn1 2_556 2.1459(11) yes
Sn1 O1 . 2.1459(11) yes
Sn1 N1 . 2.470(3) yes
N1 C7 . 1.449(5) no
N1 C9 . 1.460(5) no
N1 C8 . 1.501(5) no
O1 H1 . 0.807(19) no
C1 C6 . 1.386(4) no
C1 C2 . 1.393(4) no
C2 C3 . 1.398(5) no
C2 C7 . 1.516(5) no
C3 C4 . 1.369(6) no
C3 H3 . 0.9300 no
C4 C5 . 1.369(6) no
C4 H4 . 0.9300 no
C5 C6 . 1.386(5) no
C5 H5 . 0.9300 no
C6 H6 . 0.9300 no
C7 H7A . 0.9700 no
C7 H7B . 0.9700 no
C8 H8A . 0.9600 no
C8 H8B . 0.9600 no
C8 H8C . 0.9600 no
C9 H9A . 0.9600 no
C9 H9B . 0.9600 no
C9 H9C . 0.9600 no
C10 H10A . 0.9600 no
C10 H10B . 0.9600 no
C10 H10C . 0.9600 no
C11 H11A . 0.9600 no
C11 H11B . 0.9600 no
C11 H11C . 0.9600 no

loop_
_geom_torsion_atom_site_label_1
_geom_torsion_atom_site_label_2
_geom_torsion_atom_site_label_3
_geom_torsion_atom_site_label_4
_geom_torsion_site_symmetry_4
_geom_torsion
_geom_torsion_publ_flag
C11 Sn1 N1 C7 . 159.0(2) no
C1 Sn1 N1 C7 . 31.6(2) no
C10 Sn1 N1 C7 . -84.7(2) no
O1 Sn1 N1 C7 . 49.5(6) no
C11 Sn1 N1 C9 . -77.6(3) no
C1 Sn1 N1 C9 . 155.0(3) no
C10 Sn1 N1 C9 . 38.7(3) no
O1 Sn1 N1 C9 . 172.9(5) no
C11 Sn1 N1 C8 . 43.4(3) no
C1 Sn1 N1 C8 . -83.9(3) no
C10 Sn1 N1 C8 . 159.8(3) no
O1 Sn1 N1 C8 . -66.1(6) no
C11 Sn1 O1 Sn1 2_556 147.14(11) no
C1 Sn1 O1 Sn1 2_556 -86.12(8) no
C10 Sn1 O1 Sn1 2_556 30.65(10) no
N1 Sn1 O1 Sn1 2_556 -103.4(5) no
C11 Sn1 C1 C6 . 85.9(3) no
C10 Sn1 C1 C6 . -106.6(3) no
O1 Sn1 C1 C6 . -9.7(3) no
N1 Sn1 C1 C6 . 166.9(3) no
C11 Sn1 C1 C2 . -96.7(3) no
C10 Sn1 C1 C2 . 70.8(3) no
O1 Sn1 C1 C2 . 167.7(2) no
N1 Sn1 C1 C2 . -15.7(2) no
C6 C1 C2 C3 . -2.4(5) no
Sn1 C1 C2 C3 . -179.9(3) no
C6 C1 C2 C7 . 174.6(3) no
Sn1 C1 C2 C7 . -3.0(4) no
C1 C2 C3 C4 . 1.8(6) no
C7 C2 C3 C4 . -175.2(4) no
C2 C3 C4 C5 . 0.2(7) no
C3 C4 C5 C6 . -1.5(6) no
C4 C5 C6 C1 . 0.8(6) no
C2 C1 C6 C5 . 1.1(5) no
Sn1 C1 C6 C5 . 178.4(3) no
C9 N1 C7 C2 . -166.8(3) no
C8 N1 C7 C2 . 74.0(4) no
Sn1 N1 C7 C2 . -41.4(3) no
C1 C2 C7 N1 . 34.6(5) no
C3 C2 C7 N1 . -148.5(4) no
